data_2001116
loop_
_publ_author_name
'Basson, S. S.'
'Leipoldt, J. G.'
'Purcell, W.'
'Venter, J. A.'

_publ_section_title
;Structure of
 carbonyl(<i>N</i>-hydroxy-<i>N</i>-nitrosobenzenaminato-<i>O</i>,<i>O</i>')(4-methyl-2,6,7-trioxa-1-phosphabicyclo[2.2.2]octane)rhodium(I)
;
_journal_issue 1
_journal_name_full 'Acta Crystallographica Section C'
_journal_page_first 171
_journal_page_last 173
_journal_paper_doi 10.1107/S0108270191008223
_journal_volume 48
_journal_year 1992
_chemical_formula_moiety 'C6 H5 N2 O2,C5 H9 O3 P1,C1 O1 Rh1'
_chemical_formula_sum 'C12 H14 N2 O6 P Rh'
_chemical_formula_weight 416.1
_symmetry_cell_setting monoclinic
_symmetry_space_group_name_Hall '-P 2ybc'
_symmetry_space_group_name_H-M 'P 1 21/c 1'
_cell_angle_alpha 90
_cell_angle_beta 92.857(10)
_cell_angle_gamma 90
_cell_formula_units_Z 4
_cell_length_a 11.9900(10)
_cell_length_b 6.1950(10)
_cell_length_c 20.906(3)
_cell_volume 1550.9(4)
_diffrn_radiation_type Mo
_diffrn_radiation_wavelength 0.71073
_exptl_absorpt_coefficient_mu 1.212
_exptl_crystal_density_diffrn 1.78
_exptl_crystal_density_meas 1.780(10)
_exptl_crystal_F_000 832
_cod_data_source_file ab0217.cif
_cod_data_source_block ab0217a
_cod_original_cell_volume 1550.8(4)
_cod_original_formula_sum 'C12 H14 N2 O6 P1 Rh1'
_cod_database_code 2001116

loop_
_atom_site_label
_atom_site_fract_x
_atom_site_fract_y
_atom_site_fract_z
_atom_site_U_iso_or_equiv
Rh .291000(10) .448030(10) .59240(2) .05390(10)
P .4282(2) .6640(3) .61536(8) .0499(4)
O(2) .1727(4) .2084(8) .5808(2) .0660(10)
O(3) .2945(4) .3075(8) .6800(2) .0650(10)
N(2) .1673(4) .1012(9) .6355(3) .0540(10)
N(1) .2242(5) .1448(10) .6863(3) .0650(10)
C(1) .2765(8) .5722(16) .5161(4) .093(3)
O(1) .2596(7) .6617(13) .4681(3) .134(2)
O(4) .4661(5) .8264(9) .5627(2) .0810(10)
O(5) .4145(4) .8157(9) .6756(2) .0750(10)
O(6) .5404(4) .5425(7) .6354(3) .0700(10)
C(2) .5632(7) .9603(13) .5799(3) .078(2)
C(3) .5098(6) .9561(12) .6926(3) .066(2)
C(4) .6364(6) .6759(11) .6546(4) .067(2)
C(5) .6026(6) .9161(9) .6488(3) .0510(10)
C(6) .7048(7) 1.0545(12) .6686(4) .072(2)
C(11) .0925(6) -.0823(11) .6354(3) .058(2)
C(12) .0159(8) -.1024(16) .5855(4) .096(3)
C(16) .1012(7) -.2292(13) .6846(4) .073(2)
C(13) -.0538(9) -.2832(19) .5835(5) .118(3)
C(14) -.0471(8) -.4296(16) .6318(5) .095(3)
C(15) .0291(7) -.4059(14) .6819(5) .086(2)
H(21) .6295(7) .9220(13) .5487(3) ?
H(22) .5410(7) 1.1285(13) .5745(3) ?
H(31) .4838(6) 1.1227(12) .6887(3) ?
H(32) .5390(6) .9227(12) .7413(3) ?
H(41) .6630(6) .6401(11) .7036(4) ?
H(42) .7041(6) .6433(11) .6238(4) ?
H(61) .6802(7) 1.2221(12) .6655(4) ?
H(62) .7720(7) 1.0255(12) .6371(4) ?
H(63) .7325(7) 1.0169(12) .7172(4) ?
H(12) .0082(8) .0208(16) .5490(4) ?
H(16) .1625(7) -.2078(13) .7237(4) ?
H(13) -.1121(9) -.3092(19) .5432(5) ?
H(14) -.1025(8) -.5672(16) .6305(5) ?
H(15) .0329(7) -.5233(14) .7201(5) ?

loop_
_geom_bond_atom_site_label_1
_geom_bond_atom_site_label_2
_geom_bond_distance
Rh P 2.156(2)
Rh O(3) 2.026(5)
P O(4) 1.574(5)
P O(6) 1.579(5)
O(3) N(1) 1.325(7)
N(2) C(11) 1.448(8)
O(4) C(2) 1.460(8)
O(6) C(4) 1.458(7)
C(3) C(5) 1.497(10)
C(5) C(6) 1.535(8)
Rh O(2) 2.059(4)
Rh C(1) 1.772(9)
P O(5) 1.587(5)
O(2) N(2) 1.325(6)
N(2) N(1) 1.264(7)
C(1) O(1) 1.155(9)
O(5) C(3) 1.466(8)
C(2) C(5) 1.516(8)
C(4) C(5) 1.546(9)
